data_7221510
loop_
_publ_author_name
'Siebold, M.'
'Kelling, A.'
'Schilde, U.'
'Strauch, P.'

_publ_section_title
;
 Heterobimetallische 3d-4f-Komplexe mit bis(1,2-dithiooxalato)nickelat(II)
 als planarem Brueckenbaustein
;
_journal_name_full
;
Zeitschrift fuer Naturforschung, Teil B. Anorganische Chemie, Organische 
Chemie (42,1987-)
;
_journal_page_first 1149
_journal_page_last 1157
_journal_volume 60
_journal_year 2005
_chemical_formula_sum 'C12 H28 Nd2 Ni3 O34 S12'
_chemical_name_systematic '(Nd (H2 O)5)2 (Ni (S2 C2 O2)2)3 (H2 O)12'
_space_group_IT_number 14
_symmetry_space_group_name_Hall '-P 2ybc'
_symmetry_space_group_name_H-M 'P 1 21/c 1'
_cell_angle_alpha 90
_cell_angle_beta 98.907
_cell_angle_gamma 90
_cell_formula_units_Z 2
_cell_length_a 10.3987
_cell_length_b 11.4878
_cell_length_c 20.823
_cell_volume 2457.481
_citation_journal_id_ASTM ZNBSEN
_cod_data_source_file Siebold_ZNBSEN_2005_975.cif
_cod_data_source_block C12H28Nd2Ni3O34S12
_cod_database_code 7221510

loop_
_symmetry_equiv_pos_as_xyz
x,y,z
-x,y+1/2,-z+1/2
-x,-y,-z
x,-y-1/2,z-1/2

loop_
_atom_site_label
_atom_site_type_symbol
_atom_site_fract_x
_atom_site_fract_y
_atom_site_fract_z
_atom_site_occupancy
_atom_site_U_iso_or_equiv
O19 O-2 0.8538 0.3903 0.1926 0.5 0.0
S6 S-2 0.4366 0.623 0.42215 1 0.0
Ni2 Ni+2 0.5 0.5 0.5 1 0.0
O17 O-2 1.1101 0.6226 0.057 0.5 0.0
O3 O-2 0.3345 0.2456 0.17989 1 0.0
S3 S-2 0.22404 0.07407 0.10753 1 0.0
O2 O-2 0.0938 -0.0922 -0.18733 1 0.0
S1 S-2 0.13884 -0.1134 0.00203 1 0.0
O21 O-2 0.883 0.245 0.3481 0.25 0.0
O5 O-2 0.4611 0.3615 0.30505 1 0.0
S5 S-2 0.50234 0.35505 0.43217 1 0.0
H2 H+1 0.666 0.348 0.205 1 0.0
H7 H+1 0.564 0.476 0.08 1 0.0
O11 O-2 0.3293 0.6485 0.159 1 0.0
Ni1 Ni+2 0.1707 0.0743 0.00101 1 0.0
H10 H+1 0.328 0.657 0.135 1 0.0
H3 H+1 0.668 0.585 0.202 1 0.0
O20 O-2 0.847 0.403 0.2621 0.25 0.0
S4 S-2 0.19522 0.2623 -0.0036 1 0.0
Nd1 Nd+3 0.41527 0.45878 0.195763 1 0.0
C1 C+3 0.1023 -0.1551 -0.078 1 0.0
H6 H+1 0.176 0.498 0.246 1 0.0
O8 O-2 0.6096 0.5751 0.2257 1 0.0
H13 H+1 0.729 0.341 -0.003 1 0.0
H8 H+1 0.474 0.541 0.069 1 0.0
H12 H+1 0.009 0.22 0.219 1 0.0
H14 H+1 0.722 0.436 0.014 1 0.0
O1 O-2 0.0716 -0.2538 -0.09615 1 0.0
O13 O-2 0.6631 0.4026 0.0127 1 0.0
O4 O-2 0.2736 0.4069 0.09117 1 0.0
H5 H+1 0.154 0.391 0.227 1 0.0
C6 C+3 0.4325 0.5441 0.353 1 0.0
O14 O-2 0.8043 0.6204 0.1537 1 0.0
H4 H+1 0.617 0.626 0.247 1 0.0
O6 O-2 0.404 0.586 0.29678 1 0.0
C2 C+3 0.1087 -0.0607 -0.1295 1 0.0
O7 O-2 0.6038 0.3324 0.195 1 0.0
O15 O-2 0.9825 0.4872 0.1082 0.5 0.0
O18 O-2 0.8142 0.3395 0.294 0.5 0.0
H9 H+1 0.258 0.625 0.162 1 0.0
H11 H+1 0.121 0.217 0.263 1 0.0
O16 O-2 0.9272 0.4535 0.0154 0.5 0.0
C5 C+3 0.4645 0.4161 0.3574 1 0.0
S2 S-2 0.13658 0.0787 -0.10487 1 0.0
O12 O-2 0.0551 0.2658 0.2521 1 0.0
C3 C+3 0.2758 0.2115 0.1258 1 0.0
C4 C+3 0.2504 0.3045 0.0734 1 0.0
O9 O-2 0.1928 0.4526 0.222 1 0.0
H1 H+1 0.6 0.262 0.198 1 0.0
O10 O-2 0.5145 0.5127 0.0965 1 0.0
